data_7153741
loop_
_publ_author_name
'Xu, Chen'
'Li, Hong-Mei'
'Yuan, Xiao-Er'
'Xiao, Zhi-Qiang'
'Wang, Zhi-Qiang'
'Fu, Wei-Jun'
'Ji, Bao-Ming'
'Hao, Xin-Qi'
'Song, Mao-Ping'

_publ_section_title
;
 N-heterocyclic carbene (NHC)-modulated Pd/Cu cocatalyzed three-component
 synthesis of 2,6-diarylquinolines.
;
_journal_issue 19
_journal_name_full 'Organic &amp; biomolecular chemistry'
_journal_page_first 3114
_journal_page_last 3122
_journal_paper_doi 10.1039/c4ob00231h
_journal_volume 12
_journal_year 2014
_chemical_formula_sum 'C31 H27 Cl Fe N4 Pd'
_chemical_formula_weight 635.33
_chemical_name_systematic
;

 ?

;
_space_group_IT_number 14
_symmetry_cell_setting monoclinic
_symmetry_space_group_name_Hall '-P 2yn'
_symmetry_space_group_name_H-M 'P 1 21/n 1'
_atom_sites_solution_hydrogens geom
_atom_sites_solution_primary direct
_atom_sites_solution_secondary difmap
_audit_creation_method SHELXL-97
_cell_angle_alpha 90.00
_cell_angle_beta 101.9790(10)
_cell_angle_gamma 90.00
_cell_formula_units_Z 4
_cell_length_a 13.9977(16)
_cell_length_b 10.9009(12)
_cell_length_c 18.025(2)
_cell_measurement_reflns_used 3256
_cell_measurement_temperature 296(2)
_cell_measurement_theta_max 21.39
_cell_measurement_theta_min 2.39
_cell_volume 2690.5(5)
_computing_cell_refinement 'Bruker SMART'
_computing_data_collection 'Bruker SMART'
_computing_data_reduction 'Bruker SAINT'
_computing_molecular_graphics 'Bruker SHELXTL'
_computing_publication_material 'Bruker SHELXTL'
_computing_structure_refinement 'SHELXL-97 (Sheldrick, 1997)'
_computing_structure_solution 'SHELXS-97 (Sheldrick, 1990)'
_diffrn_ambient_temperature 296(2)
_diffrn_measured_fraction_theta_full 0.999
_diffrn_measured_fraction_theta_max 0.999
_diffrn_measurement_device_type 'CCD area detector'
_diffrn_measurement_method 'phi and omega scans'
_diffrn_radiation_monochromator graphite
_diffrn_radiation_source 'fine-focus sealed tube'
_diffrn_radiation_type MoK\a
_diffrn_radiation_wavelength 0.71073
_diffrn_reflns_av_R_equivalents 0.0521
_diffrn_reflns_av_sigmaI/netI 0.0490
_diffrn_reflns_limit_h_max 16
_diffrn_reflns_limit_h_min -16
_diffrn_reflns_limit_k_max 13
_diffrn_reflns_limit_k_min -13
_diffrn_reflns_limit_l_max 21
_diffrn_reflns_limit_l_min -21
_diffrn_reflns_number 19106
_diffrn_reflns_theta_full 25.50
_diffrn_reflns_theta_max 25.50
_diffrn_reflns_theta_min 2.31
_diffrn_standards_decay_% 0
_diffrn_standards_interval_count 0
_diffrn_standards_interval_time 0
_diffrn_standards_number 0
_exptl_absorpt_coefficient_mu 1.326
_exptl_absorpt_correction_T_max 0.7773
_exptl_absorpt_correction_T_min 0.6190
_exptl_absorpt_correction_type multi-scan
_exptl_absorpt_process_details sadabs
_exptl_crystal_colour red
_exptl_crystal_density_diffrn 1.509
_exptl_crystal_density_method 'not measured'
_exptl_crystal_description block
_exptl_crystal_F_000 1236
_exptl_crystal_size_max 0.40
_exptl_crystal_size_mid 0.30
_exptl_crystal_size_min 0.20
_refine_diff_density_max 0.484
_refine_diff_density_min -0.352
_refine_diff_density_rms 0.080
_refine_ls_extinction_method none
_refine_ls_goodness_of_fit_ref 1.000
_refine_ls_hydrogen_treatment constr
_refine_ls_matrix_type full
_refine_ls_number_parameters 345
_refine_ls_number_reflns 5007
_refine_ls_number_restraints 0
_refine_ls_restrained_S_all 1.000
_refine_ls_R_factor_all 0.0598
_refine_ls_R_factor_gt 0.0362
_refine_ls_shift/su_max 0.008
_refine_ls_shift/su_mean 0.000
_refine_ls_structure_factor_coef Fsqd
_refine_ls_weighting_details 'calc w=1/[\s^2^(Fo^2^)+(0.0385P)^2^+1.5223P] where P=(Fo^2^+2Fc^2^)/3'
_refine_ls_weighting_scheme calc
_refine_ls_wR_factor_gt 0.0772
_refine_ls_wR_factor_ref 0.0888
_reflns_number_gt 3714
_reflns_number_total 5007
_reflns_threshold_expression >2sigma(I)
_cod_data_source_file c4ob00231h2.cif
_cod_data_source_block a
_cod_depositor_comments
;
The following automatic conversions were performed:

'_symmetry_cell_setting' value 'Monoclinic' changed to 'monoclinic'
according to
/usr/data/users/saulius/crontab/automatic-downloads/rss-feeds/RSC/lib/dictionaries/cif_core.dic
dictionary named 'cif_core.dic' version 2.4.2 from 2011-04-26.

Automatic conversion script
Id: cif_fix_values 2281 2013-09-26 08:29:07Z andrius 

 Adding full bibliography for
 ./tmp-cod-update-bibliographies-30924/cifs/7153741.cif.
;
_cod_original_cell_volume 2690.6(5)
_cod_original_sg_symbol_H-M P2(1)/n
_cod_database_code 7153741

loop_
_symmetry_equiv_pos_as_xyz
'x, y, z'
'-x+1/2, y+1/2, -z+1/2'
'-x, -y, -z'
'x-1/2, -y-1/2, z-1/2'

loop_
_atom_site_label
_atom_site_type_symbol
_atom_site_fract_x
_atom_site_fract_y
_atom_site_fract_z
_atom_site_U_iso_or_equiv
_atom_site_adp_type
_atom_site_occupancy
_atom_site_symmetry_multiplicity
_atom_site_calc_flag
_atom_site_refinement_flags
Fe1 Fe 0.85644(4) 0.33135(6) 0.84235(3) 0.04244(17) Uani 1 1 d .
Pd1 Pd 0.77591(2) 0.38116(3) 1.017857(17) 0.03281(11) Uani 1 1 d .
N1 N 0.5748(2) 0.4313(3) 0.92354(18) 0.0370(8) Uani 1 1 d .
N2 N 0.6364(2) 0.5936(3) 0.98223(18) 0.0373(8) Uani 1 1 d .
N3 N 0.9134(2) 0.2953(3) 1.04984(18) 0.0354(8) Uani 1 1 d .
N4 N 1.0983(3) 0.1913(4) 1.0750(2) 0.0620(11) Uani 1 1 d .
C1 C 0.5079(3) 0.5265(4) 0.9021(2) 0.0433(11) Uani 1 1 d .
H1 H 0.4476 0.5211 0.8688 0.052 Uiso 1 1 calc R
C2 C 0.5470(3) 0.6262(4) 0.9384(2) 0.0432(10) Uani 1 1 d .
H2 H 0.5192 0.7040 0.9350 0.052 Uiso 1 1 calc R
C3 C 0.6941(3) 0.6785(4) 1.0341(2) 0.0364(9) Uani 1 1 d .
C4 C 0.7017(3) 0.7984(4) 1.0106(3) 0.0470(11) Uani 1 1 d .
H4 H 0.6758 0.8205 0.9606 0.056 Uiso 1 1 calc R
C5 C 0.7480(3) 0.8852(4) 1.0616(3) 0.0500(11) Uani 1 1 d .
H5 H 0.7528 0.9655 1.0453 0.060 Uiso 1 1 calc R
C6 C 0.7869(3) 0.8554(4) 1.1358(3) 0.0485(11) Uani 1 1 d .
C7 C 0.7805(3) 0.7335(4) 1.1570(2) 0.0479(11) Uani 1 1 d .
H7 H 0.8082 0.7110 1.2065 0.058 Uiso 1 1 calc R
C8 C 0.7352(3) 0.6451(4) 1.1079(2) 0.0421(10) Uani 1 1 d .
H8 H 0.7320 0.5644 1.1240 0.051 Uiso 1 1 calc R
C9 C 0.8333(4) 0.9514(5) 1.1919(3) 0.0686(15) Uani 1 1 d .
H9A H 0.9031 0.9466 1.1986 0.103 Uiso 1 1 calc R
H9B H 0.8150 0.9374 1.2396 0.103 Uiso 1 1 calc R
H9C H 0.8116 1.0312 1.1732 0.103 Uiso 1 1 calc R
C10 C 0.5517(3) 0.3073(4) 0.8989(2) 0.0370(10) Uani 1 1 d .
C11 C 0.4935(3) 0.2871(4) 0.8281(2) 0.0493(11) Uani 1 1 d .
H11 H 0.4752 0.3526 0.7951 0.059 Uiso 1 1 calc R
C12 C 0.4628(3) 0.1707(5) 0.8063(3) 0.0552(12) Uani 1 1 d .
H12 H 0.4225 0.1588 0.7589 0.066 Uiso 1 1 calc R
C13 C 0.4901(3) 0.0707(4) 0.8529(3) 0.0504(11) Uani 1 1 d .
C14 C 0.5500(3) 0.0923(4) 0.9227(3) 0.0493(11) Uani 1 1 d .
H14 H 0.5707 0.0262 0.9546 0.059 Uiso 1 1 calc R
C15 C 0.5802(3) 0.2089(4) 0.9465(2) 0.0435(11) Uani 1 1 d .
H15 H 0.6194 0.2211 0.9943 0.052 Uiso 1 1 calc R
C16 C 0.4541(4) -0.0556(5) 0.8291(3) 0.0775(16) Uani 1 1 d .
H16A H 0.4106 -0.0829 0.8605 0.116 Uiso 1 1 calc R
H16B H 0.5086 -0.1107 0.8346 0.116 Uiso 1 1 calc R
H16C H 0.4200 -0.0542 0.7771 0.116 Uiso 1 1 calc R
C17 C 0.9448(3) 0.2207(4) 1.1080(2) 0.0455(11) Uani 1 1 d .
H17 H 0.9044 0.2032 1.1416 0.055 Uiso 1 1 calc R
C18 C 1.0355(4) 0.1694(5) 1.1192(3) 0.0612(13) Uani 1 1 d .
H18 H 1.0542 0.1162 1.1600 0.073 Uiso 1 1 calc R
C19 C 1.0667(3) 0.2658(4) 1.0175(2) 0.0497(11) Uani 1 1 d .
H19 H 1.1083 0.2832 0.9847 0.060 Uiso 1 1 calc R
C20 C 0.9751(3) 0.3194(4) 1.0033(2) 0.0362(9) Uani 1 1 d .
C21 C 0.9344(3) 0.3986(3) 0.9405(2) 0.0349(9) Uani 1 1 d .
C22 C 0.8343(3) 0.4362(3) 0.9333(2) 0.0333(9) Uani 1 1 d .
C23 C 0.8106(3) 0.5036(4) 0.8645(2) 0.0436(10) Uani 1 1 d .
H23 H 0.7467 0.5393 0.8428 0.052 Uiso 1 1 calc R
C24 C 0.8949(3) 0.5094(4) 0.8316(2) 0.0487(11) Uani 1 1 d .
H24 H 0.8982 0.5503 0.7838 0.058 Uiso 1 1 calc R
C25 C 0.9716(3) 0.4446(4) 0.8777(2) 0.0424(10) Uani 1 1 d .
H25 H 1.0380 0.4342 0.8691 0.051 Uiso 1 1 calc R
C26 C 0.7427(5) 0.2355(8) 0.7837(5) 0.112(3) Uani 1 1 d .
H26 H 0.6746 0.2629 0.7740 0.135 Uiso 1 1 calc R
C27 C 0.8077(6) 0.2600(6) 0.7374(3) 0.092(2) Uani 1 1 d .
H27 H 0.7939 0.3053 0.6894 0.111 Uiso 1 1 calc R
C28 C 0.8944(5) 0.2052(6) 0.7705(4) 0.0780(18) Uani 1 1 d .
H28 H 0.9545 0.2056 0.7506 0.094 Uiso 1 1 calc R
C29 C 0.8823(6) 0.1494(5) 0.8371(4) 0.088(2) Uani 1 1 d .
H29 H 0.9319 0.1027 0.8722 0.106 Uiso 1 1 calc R
C30 C 0.7859(7) 0.1680(7) 0.8438(5) 0.110(3) Uani 1 1 d .
H30 H 0.7554 0.1373 0.8844 0.132 Uiso 1 1 calc R
C31 C 0.6546(3) 0.4720(4) 0.9738(2) 0.0358(9) Uani 1 1 d .
Cl3 Cl 0.72169(8) 0.30721(11) 1.12934(6) 0.0502(3) Uani 1 1 d .

loop_
_atom_site_aniso_label
_atom_site_aniso_U_11
_atom_site_aniso_U_22
_atom_site_aniso_U_33
_atom_site_aniso_U_23
_atom_site_aniso_U_13
_atom_site_aniso_U_12
Fe1 0.0382(3) 0.0495(4) 0.0396(4) -0.0085(3) 0.0080(3) -0.0013(3)
Pd1 0.02898(17) 0.03508(18) 0.03370(18) 0.00173(14) 0.00493(12) 0.00471(14)
N1 0.0296(18) 0.043(2) 0.0373(19) 0.0033(16) 0.0034(15) 0.0049(16)
N2 0.0310(18) 0.040(2) 0.0399(19) 0.0016(16) 0.0061(15) 0.0084(15)
N3 0.0326(18) 0.0355(19) 0.0366(19) -0.0001(15) 0.0036(15) 0.0035(15)
N4 0.047(2) 0.077(3) 0.062(3) 0.011(2) 0.010(2) 0.022(2)
C1 0.034(2) 0.053(3) 0.040(2) 0.008(2) 0.0005(19) 0.011(2)
C2 0.038(2) 0.046(3) 0.045(3) 0.010(2) 0.009(2) 0.015(2)
C3 0.029(2) 0.036(2) 0.046(3) -0.0015(19) 0.0127(19) 0.0035(18)
C4 0.047(3) 0.049(3) 0.046(3) 0.008(2) 0.010(2) 0.009(2)
C5 0.052(3) 0.036(2) 0.063(3) 0.008(2) 0.013(2) 0.002(2)
C6 0.045(3) 0.047(3) 0.054(3) -0.003(2) 0.011(2) 0.003(2)
C7 0.048(3) 0.053(3) 0.041(3) 0.006(2) 0.004(2) 0.004(2)
C8 0.039(2) 0.045(3) 0.042(3) 0.005(2) 0.009(2) 0.002(2)
C9 0.082(4) 0.058(3) 0.064(3) -0.007(3) 0.011(3) -0.013(3)
C10 0.026(2) 0.045(3) 0.040(2) -0.001(2) 0.0076(18) 0.0025(18)
C11 0.052(3) 0.053(3) 0.041(3) 0.004(2) 0.003(2) 0.005(2)
C12 0.052(3) 0.067(3) 0.042(3) -0.005(3) -0.001(2) -0.006(3)
C13 0.042(3) 0.055(3) 0.056(3) -0.009(2) 0.014(2) -0.007(2)
C14 0.044(3) 0.046(3) 0.058(3) 0.003(2) 0.009(2) 0.002(2)
C15 0.034(2) 0.054(3) 0.042(3) -0.003(2) 0.0045(19) 0.002(2)
C16 0.088(4) 0.057(3) 0.085(4) -0.017(3) 0.012(3) -0.023(3)
C17 0.046(3) 0.046(3) 0.043(3) 0.011(2) 0.006(2) 0.008(2)
C18 0.059(3) 0.061(3) 0.058(3) 0.020(3) 0.000(3) 0.020(3)
C19 0.037(2) 0.063(3) 0.047(3) 0.005(2) 0.005(2) 0.013(2)
C20 0.032(2) 0.038(2) 0.037(2) -0.0040(19) 0.0048(18) 0.0008(18)
C21 0.027(2) 0.038(2) 0.039(2) -0.0060(19) 0.0056(17) -0.0037(18)
C22 0.034(2) 0.030(2) 0.034(2) -0.0022(18) 0.0029(17) -0.0004(17)
C23 0.045(3) 0.043(3) 0.042(3) 0.007(2) 0.008(2) 0.013(2)
C24 0.053(3) 0.052(3) 0.043(3) 0.009(2) 0.014(2) 0.003(2)
C25 0.040(2) 0.042(2) 0.047(3) -0.002(2) 0.015(2) -0.005(2)
C26 0.053(4) 0.144(8) 0.138(7) -0.094(6) 0.014(5) -0.026(5)
C27 0.111(6) 0.108(5) 0.048(4) -0.027(3) -0.005(4) 0.005(5)
C28 0.078(4) 0.075(4) 0.094(5) -0.041(4) 0.045(4) -0.017(3)
C29 0.116(6) 0.046(3) 0.095(5) -0.016(3) 0.004(4) 0.005(3)
C30 0.147(8) 0.087(5) 0.116(6) -0.061(5) 0.076(6) -0.073(5)
C31 0.031(2) 0.045(2) 0.034(2) 0.0020(19) 0.0116(18) 0.0051(19)
Cl3 0.0477(6) 0.0615(7) 0.0433(6) 0.0122(5) 0.0142(5) 0.0072(5)

loop_
_atom_type_symbol
_atom_type_description
_atom_type_scat_dispersion_real
_atom_type_scat_dispersion_imag
_atom_type_scat_source
C C 0.0033 0.0016 'International Tables Vol C Tables 4.2.6.8 and 6.1.1.4'
H H 0.0000 0.0000 'International Tables Vol C Tables 4.2.6.8 and 6.1.1.4'
N N 0.0061 0.0033 'International Tables Vol C Tables 4.2.6.8 and 6.1.1.4'
Cl Cl 0.1484 0.1585 'International Tables Vol C Tables 4.2.6.8 and 6.1.1.4'
Pd Pd -0.9988 1.0072 'International Tables Vol C Tables 4.2.6.8 and 6.1.1.4'
Fe Fe 0.3463 0.8444 'International Tables Vol C Tables 4.2.6.8 and 6.1.1.4'

loop_
_geom_angle_atom_site_label_1
_geom_angle_atom_site_label_2
_geom_angle_atom_site_label_3
_geom_angle
C26 Fe1 C21 151.2(3)
C26 Fe1 C29 66.1(3)
C21 Fe1 C29 109.2(2)
C26 Fe1 C25 166.8(3)
C21 Fe1 C25 41.51(15)
C29 Fe1 C25 118.3(2)
C26 Fe1 C27 40.0(3)
C21 Fe1 C27 167.2(3)
C29 Fe1 C27 67.0(3)
C25 Fe1 C27 128.2(3)
C26 Fe1 C24 130.0(3)
C21 Fe1 C24 68.32(17)
C29 Fe1 C24 151.4(3)
C25 Fe1 C24 40.46(16)
C27 Fe1 C24 108.7(2)
C26 Fe1 C28 66.2(3)
C21 Fe1 C28 129.8(2)
C29 Fe1 C28 40.0(2)
C25 Fe1 C28 108.4(2)
C27 Fe1 C28 39.5(2)
C24 Fe1 C28 118.4(2)
C26 Fe1 C30 38.8(3)
C21 Fe1 C30 118.8(3)
C29 Fe1 C30 40.1(3)
C25 Fe1 C30 152.2(4)
C27 Fe1 C30 66.8(3)
C24 Fe1 C30 166.7(4)
C28 Fe1 C30 67.0(3)
C26 Fe1 C23 109.5(3)
C21 Fe1 C23 68.27(16)
C29 Fe1 C23 166.9(3)
C25 Fe1 C23 68.95(17)
C27 Fe1 C23 118.3(2)
C24 Fe1 C23 40.91(16)
C28 Fe1 C23 151.3(2)
C30 Fe1 C23 128.7(3)
C26 Fe1 C22 118.0(2)
C21 Fe1 C22 41.19(14)
C29 Fe1 C22 129.5(2)
C25 Fe1 C22 69.80(15)
C27 Fe1 C22 150.7(3)
C24 Fe1 C22 68.60(16)
C28 Fe1 C22 167.9(2)
C30 Fe1 C22 108.6(2)
C23 Fe1 C22 40.27(15)
C22 Pd1 C31 89.79(15)
C22 Pd1 N3 81.08(14)
C31 Pd1 N3 170.86(14)
C22 Pd1 Cl3 173.76(11)
C31 Pd1 Cl3 96.23(11)
N3 Pd1 Cl3 92.90(9)
C31 N1 C1 110.7(3)
C31 N1 C10 127.9(3)
C1 N1 C10 121.2(3)
C31 N2 C2 110.7(3)
C31 N2 C3 127.3(3)
C2 N2 C3 121.8(3)
C17 N3 C20 117.4(3)
C17 N3 Pd1 128.4(3)
C20 N3 Pd1 114.2(2)
C18 N4 C19 115.4(4)
C2 C1 N1 106.7(4)
C2 C1 H1 126.6
N1 C1 H1 126.6
C1 C2 N2 107.7(4)
C1 C2 H2 126.1
N2 C2 H2 126.1
C4 C3 C8 120.0(4)
C4 C3 N2 118.4(4)
C8 C3 N2 121.4(4)
C5 C4 C3 119.8(4)
C5 C4 H4 120.1
C3 C4 H4 120.1
C6 C5 C4 121.5(4)
C6 C5 H5 119.3
C4 C5 H5 119.3
C5 C6 C7 117.3(4)
C5 C6 C9 121.2(4)
C7 C6 C9 121.5(4)
C8 C7 C6 122.8(4)
C8 C7 H7 118.6
C6 C7 H7 118.6
C7 C8 C3 118.6(4)
C7 C8 H8 120.7
C3 C8 H8 120.7
C6 C9 H9A 109.5
C6 C9 H9B 109.5
H9A C9 H9B 109.5
C6 C9 H9C 109.5
H9A C9 H9C 109.5
H9B C9 H9C 109.5
C15 C10 C11 119.3(4)
C15 C10 N1 121.4(4)
C11 C10 N1 119.1(4)
C12 C11 C10 120.1(4)
C12 C11 H11 119.9
C10 C11 H11 119.9
C11 C12 C13 121.7(4)
C11 C12 H12 119.1
C13 C12 H12 119.1
C14 C13 C12 117.3(4)
C14 C13 C16 121.4(5)
C12 C13 C16 121.2(4)
C13 C14 C15 122.0(4)
C13 C14 H14 119.0
C15 C14 H14 119.0
C10 C15 C14 119.5(4)
C10 C15 H15 120.3
C14 C15 H15 120.3
C13 C16 H16A 109.5
C13 C16 H16B 109.5
H16A C16 H16B 109.5
C13 C16 H16C 109.5
H16A C16 H16C 109.5
H16B C16 H16C 109.5
N3 C17 C18 121.0(4)
N3 C17 H17 119.5
C18 C17 H17 119.5
N4 C18 C17 123.4(4)
N4 C18 H18 118.3
C17 C18 H18 118.3
N4 C19 C20 123.4(4)
N4 C19 H19 118.3
C20 C19 H19 118.3
N3 C20 C19 119.5(4)
N3 C20 C21 113.8(3)
C19 C20 C21 126.7(4)
C25 C21 C22 109.6(3)
C25 C21 C20 132.8(4)
C22 C21 C20 117.4(3)
C25 C21 Fe1 69.7(2)
C22 C21 Fe1 71.6(2)
C20 C21 Fe1 121.7(3)
C23 C22 C21 105.8(3)
C23 C22 Pd1 140.8(3)
C21 C22 Pd1 113.3(3)
C23 C22 Fe1 69.0(2)
C21 C22 Fe1 67.2(2)
Pd1 C22 Fe1 126.76(19)
C22 C23 C24 108.8(4)
C22 C23 Fe1 70.7(2)
C24 C23 Fe1 68.9(2)
C22 C23 H23 125.6
C24 C23 H23 125.6
Fe1 C23 H23 125.6
C25 C24 C23 109.1(4)
C25 C24 Fe1 69.4(2)
C23 C24 Fe1 70.1(2)
C25 C24 H24 125.4
C23 C24 H24 125.4
Fe1 C24 H24 125.4
C24 C25 C21 106.6(4)
C24 C25 Fe1 70.1(2)
C21 C25 Fe1 68.8(2)
C24 C25 H25 126.7
C21 C25 H25 126.7
Fe1 C25 H25 126.7
C30 C26 C27 110.5(7)
C30 C26 Fe1 71.7(4)
C27 C26 Fe1 70.6(4)
C30 C26 H26 124.8
C27 C26 H26 124.8
Fe1 C26 H26 124.8
C26 C27 C28 106.6(6)
C26 C27 Fe1 69.3(3)
C28 C27 Fe1 70.5(3)
C26 C27 H27 126.7
C28 C27 H27 126.7
Fe1 C27 H27 126.7
C29 C28 C27 108.1(6)
C29 C28 Fe1 69.5(3)
C27 C28 Fe1 70.0(3)
C29 C28 H28 125.9
C27 C28 H28 125.9
Fe1 C28 H28 125.9
C28 C29 C30 107.8(7)
C28 C29 Fe1 70.5(3)
C30 C29 Fe1 70.6(4)
C28 C29 H29 126.1
C30 C29 H29 126.1
Fe1 C29 H29 126.1
C26 C30 C29 107.0(7)
C26 C30 Fe1 69.5(4)
C29 C30 Fe1 69.3(4)
C26 C30 H30 126.5
C29 C30 H30 126.5
Fe1 C30 H30 126.5
N1 C31 N2 104.2(3)
N1 C31 Pd1 128.4(3)
N2 C31 Pd1 127.1(3)

loop_
_geom_bond_atom_site_label_1
_geom_bond_atom_site_label_2
_geom_bond_distance
Fe1 C26 2.011(6)
Fe1 C21 2.013(4)
Fe1 C29 2.022(6)
Fe1 C25 2.026(4)
Fe1 C27 2.029(5)
Fe1 C24 2.034(4)
Fe1 C28 2.034(5)
Fe1 C30 2.039(6)
Fe1 C23 2.050(4)
Fe1 C22 2.073(4)
Pd1 C22 1.968(4)
Pd1 C31 1.984(4)
Pd1 N3 2.109(3)
Pd1 Cl3 2.4284(11)
N1 C31 1.358(5)
N1 C1 1.398(5)
N1 C10 1.438(5)
N2 C31 1.365(5)
N2 C2 1.381(5)
N2 C3 1.438(5)
N3 C17 1.328(5)
N3 C20 1.350(5)
N4 C18 1.325(6)
N4 C19 1.319(5)
C1 C2 1.326(6)
C1 H1 0.9300
C2 H2 0.9300
C3 C4 1.386(6)
C3 C8 1.384(6)
C4 C5 1.383(6)
C4 H4 0.9300
C5 C6 1.374(6)
C5 H5 0.9300
C6 C7 1.390(6)
C6 C9 1.506(6)
C7 C8 1.371(6)
C7 H7 0.9300
C8 H8 0.9300
C9 H9A 0.9600
C9 H9B 0.9600
C9 H9C 0.9600
C10 C15 1.380(5)
C10 C11 1.382(5)
C11 C12 1.371(6)
C11 H11 0.9300
C12 C13 1.380(6)
C12 H12 0.9300
C13 C14 1.380(6)
C13 C16 1.498(6)
C14 C15 1.380(6)
C14 H14 0.9300
C15 H15 0.9300
C16 H16A 0.9600
C16 H16B 0.9600
C16 H16C 0.9600
C17 C18 1.363(6)
C17 H17 0.9300
C18 H18 0.9300
C19 C20 1.384(5)
C19 H19 0.9300
C20 C21 1.444(5)
C21 C25 1.431(5)
C21 C22 1.439(5)
C22 C23 1.420(5)
C23 C24 1.428(6)
C23 H23 0.9800
C24 C25 1.404(6)
C24 H24 0.9800
C25 H25 0.9800
C26 C30 1.344(10)
C26 C27 1.383(9)
C26 H26 0.9800
C27 C28 1.374(8)
C27 H27 0.9800
C28 C29 1.387(8)
C28 H28 0.9800
C29 C30 1.394(10)
C29 H29 0.9800
C30 H30 0.9800

loop_
_geom_torsion_atom_site_label_1
_geom_torsion_atom_site_label_2
_geom_torsion_atom_site_label_3
_geom_torsion_atom_site_label_4
_geom_torsion
C22 Pd1 N3 C17 -176.3(4)
C31 Pd1 N3 C17 -176.8(8)
Cl3 Pd1 N3 C17 5.3(3)
C22 Pd1 N3 C20 2.4(3)
C31 Pd1 N3 C20 2.0(10)
Cl3 Pd1 N3 C20 -176.0(3)
C31 N1 C1 C2 0.7(5)
C10 N1 C1 C2 175.0(3)
N1 C1 C2 N2 -0.4(4)
C31 N2 C2 C1 0.0(5)
C3 N2 C2 C1 -174.4(4)
C31 N2 C3 C4 144.0(4)
C2 N2 C3 C4 -42.6(5)
C31 N2 C3 C8 -41.0(6)
C2 N2 C3 C8 132.4(4)
C8 C3 C4 C5 -1.8(6)
N2 C3 C4 C5 173.2(4)
C3 C4 C5 C6 0.0(7)
C4 C5 C6 C7 1.9(7)
C4 C5 C6 C9 -177.3(4)
C5 C6 C7 C8 -2.0(7)
C9 C6 C7 C8 177.3(4)
C6 C7 C8 C3 0.2(6)
C4 C3 C8 C7 1.7(6)
N2 C3 C8 C7 -173.1(4)
C31 N1 C10 C15 31.9(6)
C1 N1 C10 C15 -141.3(4)
C31 N1 C10 C11 -153.0(4)
C1 N1 C10 C11 33.7(5)
C15 C10 C11 C12 1.5(6)
N1 C10 C11 C12 -173.7(4)
C10 C11 C12 C13 -1.4(7)
C11 C12 C13 C14 0.0(7)
C11 C12 C13 C16 178.5(5)
C12 C13 C14 C15 1.5(7)
C16 C13 C14 C15 -177.1(4)
C11 C10 C15 C14 -0.1(6)
N1 C10 C15 C14 174.9(4)
C13 C14 C15 C10 -1.4(6)
C20 N3 C17 C18 -0.9(6)
Pd1 N3 C17 C18 177.7(3)
C19 N4 C18 C17 -1.1(8)
N3 C17 C18 N4 1.4(8)
C18 N4 C19 C20 0.5(7)
C17 N3 C20 C19 0.4(6)
Pd1 N3 C20 C19 -178.5(3)
C17 N3 C20 C21 178.5(3)
Pd1 N3 C20 C21 -0.4(4)
N4 C19 C20 N3 -0.2(7)
N4 C19 C20 C21 -178.0(4)
N3 C20 C21 C25 -178.2(4)
C19 C20 C21 C25 -0.3(7)
N3 C20 C21 C22 -2.9(5)
C19 C20 C21 C22 175.0(4)
N3 C20 C21 Fe1 -87.3(4)
C19 C20 C21 Fe1 90.6(5)
C26 Fe1 C21 C25 -173.5(6)
C29 Fe1 C21 C25 111.4(3)
C27 Fe1 C21 C25 41.0(11)
C24 Fe1 C21 C25 -38.2(2)
C28 Fe1 C21 C25 71.4(4)
C30 Fe1 C21 C25 154.3(4)
C23 Fe1 C21 C25 -82.4(3)
C22 Fe1 C21 C25 -120.0(3)
C26 Fe1 C21 C22 -53.4(6)
C29 Fe1 C21 C22 -128.6(3)
C25 Fe1 C21 C22 120.0(3)
C27 Fe1 C21 C22 161.0(10)
C24 Fe1 C21 C22 81.8(2)
C28 Fe1 C21 C22 -168.6(3)
C30 Fe1 C21 C22 -85.7(4)
C23 Fe1 C21 C22 37.7(2)
C26 Fe1 C21 C20 58.0(7)
C29 Fe1 C21 C20 -17.2(4)
C25 Fe1 C21 C20 -128.6(4)
C27 Fe1 C21 C20 -87.6(11)
C24 Fe1 C21 C20 -166.8(4)
C28 Fe1 C21 C20 -57.2(4)
C30 Fe1 C21 C20 25.7(5)
C23 Fe1 C21 C20 149.1(4)
C22 Fe1 C21 C20 111.4(4)
C25 C21 C22 C23 1.2(4)
C20 C21 C22 C23 -175.2(3)
Fe1 C21 C22 C23 -58.4(3)
C25 C21 C22 Pd1 -178.7(3)
C20 C21 C22 Pd1 4.9(4)
Fe1 C21 C22 Pd1 121.7(2)
C25 C21 C22 Fe1 59.6(3)
C20 C21 C22 Fe1 -116.8(3)
C31 Pd1 C22 C23 -3.7(5)
N3 Pd1 C22 C23 176.4(5)
Cl3 Pd1 C22 C23 -168.2(7)
C31 Pd1 C22 C21 176.2(3)
N3 Pd1 C22 C21 -3.8(3)
Cl3 Pd1 C22 C21 11.6(12)
C31 Pd1 C22 Fe1 -105.7(2)
N3 Pd1 C22 Fe1 74.4(2)
Cl3 Pd1 C22 Fe1 89.8(10)
C26 Fe1 C22 C23 -87.4(4)
C21 Fe1 C22 C23 118.6(3)
C29 Fe1 C22 C23 -168.5(3)
C25 Fe1 C22 C23 80.9(3)
C27 Fe1 C22 C23 -52.9(6)
C24 Fe1 C22 C23 37.5(2)
C28 Fe1 C22 C23 164.8(9)
C30 Fe1 C22 C23 -128.6(4)
C26 Fe1 C22 C21 154.0(4)
C29 Fe1 C22 C21 72.9(4)
C25 Fe1 C22 C21 -37.7(2)
C27 Fe1 C22 C21 -171.5(5)
C24 Fe1 C22 C21 -81.1(2)
C28 Fe1 C22 C21 46.2(10)
C30 Fe1 C22 C21 112.8(4)
C23 Fe1 C22 C21 -118.6(3)
C26 Fe1 C22 Pd1 51.1(4)
C21 Fe1 C22 Pd1 -102.8(3)
C29 Fe1 C22 Pd1 -29.9(4)
C25 Fe1 C22 Pd1 -140.5(3)
C27 Fe1 C22 Pd1 85.7(5)
C24 Fe1 C22 Pd1 176.1(3)
C28 Fe1 C22 Pd1 -56.7(10)
C30 Fe1 C22 Pd1 10.0(4)
C23 Fe1 C22 Pd1 138.6(4)
C21 C22 C23 C24 -1.3(5)
Pd1 C22 C23 C24 178.5(4)
Fe1 C22 C23 C24 -58.6(3)
C21 C22 C23 Fe1 57.2(3)
Pd1 C22 C23 Fe1 -122.9(4)
C26 Fe1 C23 C22 110.7(4)
C21 Fe1 C23 C22 -38.5(2)
C29 Fe1 C23 C22 42.8(11)
C25 Fe1 C23 C22 -83.2(2)
C27 Fe1 C23 C22 153.7(3)
C24 Fe1 C23 C22 -120.0(4)
C28 Fe1 C23 C22 -173.4(4)
C30 Fe1 C23 C22 71.7(4)
C26 Fe1 C23 C24 -129.2(4)
C21 Fe1 C23 C24 81.5(3)
C29 Fe1 C23 C24 162.8(10)
C25 Fe1 C23 C24 36.8(2)
C27 Fe1 C23 C24 -86.3(4)
C28 Fe1 C23 C24 -53.4(5)
C30 Fe1 C23 C24 -168.2(4)
C22 Fe1 C23 C24 120.0(4)
C22 C23 C24 C25 1.1(5)
Fe1 C23 C24 C25 -58.6(3)
C22 C23 C24 Fe1 59.7(3)
C26 Fe1 C24 C25 -167.1(3)
C21 Fe1 C24 C25 39.1(2)
C29 Fe1 C24 C25 -51.4(6)
C27 Fe1 C24 C25 -127.5(3)
C28 Fe1 C24 C25 -85.5(3)
C30 Fe1 C24 C25 164.1(10)
C23 Fe1 C24 C25 120.5(4)
C22 Fe1 C24 C25 83.6(3)
C26 Fe1 C24 C23 72.3(4)
C21 Fe1 C24 C23 -81.4(3)
C29 Fe1 C24 C23 -171.9(5)
C25 Fe1 C24 C23 -120.5(4)
C27 Fe1 C24 C23 111.9(3)
C28 Fe1 C24 C23 154.0(3)
C30 Fe1 C24 C23 43.6(11)
C22 Fe1 C24 C23 -36.9(2)
C23 C24 C25 C21 -0.3(5)
Fe1 C24 C25 C21 -59.4(3)
C23 C24 C25 Fe1 59.1(3)
C22 C21 C25 C24 -0.5(5)
C20 C21 C25 C24 175.1(4)
Fe1 C21 C25 C24 60.2(3)
C22 C21 C25 Fe1 -60.8(3)
C20 C21 C25 Fe1 114.9(4)
C26 Fe1 C25 C24 48.3(11)
C21 Fe1 C25 C24 -117.8(3)
C29 Fe1 C25 C24 154.8(3)
C27 Fe1 C25 C24 72.9(4)
C28 Fe1 C25 C24 112.4(3)
C30 Fe1 C25 C24 -172.2(5)
C23 Fe1 C25 C24 -37.2(2)
C22 Fe1 C25 C24 -80.3(3)
C26 Fe1 C25 C21 166.1(10)
C29 Fe1 C25 C21 -87.4(3)
C27 Fe1 C25 C21 -169.3(3)
C24 Fe1 C25 C21 117.8(3)
C28 Fe1 C25 C21 -129.9(3)
C30 Fe1 C25 C21 -54.4(6)
C23 Fe1 C25 C21 80.6(2)
C22 Fe1 C25 C21 37.4(2)
C21 Fe1 C26 C30 -48.3(8)
C29 Fe1 C26 C30 38.4(5)
C25 Fe1 C26 C30 151.0(10)
C27 Fe1 C26 C30 120.4(7)
C24 Fe1 C26 C30 -169.8(4)
C28 Fe1 C26 C30 82.3(5)
C23 Fe1 C26 C30 -128.4(5)
C22 Fe1 C26 C30 -85.1(5)
C21 Fe1 C26 C27 -168.7(4)
C29 Fe1 C26 C27 -82.1(5)
C25 Fe1 C26 C27 30.6(14)
C24 Fe1 C26 C27 69.8(5)
C28 Fe1 C26 C27 -38.2(4)
C30 Fe1 C26 C27 -120.4(7)
C23 Fe1 C26 C27 111.2(5)
C22 Fe1 C26 C27 154.4(4)
C30 C26 C27 C28 0.0(8)
Fe1 C26 C27 C28 60.9(4)
C30 C26 C27 Fe1 -60.9(5)
C21 Fe1 C27 C26 154.9(10)
C29 Fe1 C27 C26 79.8(5)
C25 Fe1 C27 C26 -171.5(5)
C24 Fe1 C27 C26 -130.6(5)
C28 Fe1 C27 C26 117.3(7)
C30 Fe1 C27 C26 35.9(5)
C23 Fe1 C27 C26 -86.9(5)
C22 Fe1 C27 C26 -51.1(7)
C26 Fe1 C27 C28 -117.3(7)
C21 Fe1 C27 C28 37.6(13)
C29 Fe1 C27 C28 -37.5(4)
C25 Fe1 C27 C28 71.2(5)
C24 Fe1 C27 C28 112.1(4)
C30 Fe1 C27 C28 -81.3(5)
C23 Fe1 C27 C28 155.8(4)
C22 Fe1 C27 C28 -168.4(4)
C26 C27 C28 C29 -0.9(7)
Fe1 C27 C28 C29 59.3(4)
C26 C27 C28 Fe1 -60.2(4)
C26 Fe1 C28 C29 -80.6(5)
C21 Fe1 C28 C29 70.9(4)
C25 Fe1 C28 C29 112.4(4)
C27 Fe1 C28 C29 -119.3(6)
C24 Fe1 C28 C29 155.3(4)
C30 Fe1 C28 C29 -38.2(4)
C23 Fe1 C28 C29 -168.0(4)
C22 Fe1 C28 C29 32.7(11)
C26 Fe1 C28 C27 38.7(5)
C21 Fe1 C28 C27 -169.8(4)
C29 Fe1 C28 C27 119.3(6)
C25 Fe1 C28 C27 -128.4(4)
C24 Fe1 C28 C27 -85.4(4)
C30 Fe1 C28 C27 81.0(5)
C23 Fe1 C28 C27 -48.7(6)
C22 Fe1 C28 C27 152.0(9)
C27 C28 C29 C30 1.4(7)
Fe1 C28 C29 C30 61.0(4)
C27 C28 C29 Fe1 -59.6(4)
C26 Fe1 C29 C28 80.9(4)
C21 Fe1 C29 C28 -129.7(4)
C25 Fe1 C29 C28 -85.2(4)
C27 Fe1 C29 C28 37.1(4)
C24 Fe1 C29 C28 -50.1(7)
C30 Fe1 C29 C28 118.0(6)
C23 Fe1 C29 C28 153.8(9)
C22 Fe1 C29 C28 -171.5(3)
C26 Fe1 C29 C30 -37.0(4)
C21 Fe1 C29 C30 112.3(5)
C25 Fe1 C29 C30 156.8(5)
C27 Fe1 C29 C30 -80.8(5)
C24 Fe1 C29 C30 -168.0(5)
C28 Fe1 C29 C30 -118.0(6)
C23 Fe1 C29 C30 35.9(12)
C22 Fe1 C29 C30 70.5(5)
C27 C26 C30 C29 0.9(8)
Fe1 C26 C30 C29 -59.4(4)
C27 C26 C30 Fe1 60.3(5)
C28 C29 C30 C26 -1.4(7)
Fe1 C29 C30 C26 59.6(5)
C28 C29 C30 Fe1 -61.0(4)
C21 Fe1 C30 C26 155.7(4)
C29 Fe1 C30 C26 -118.3(7)
C25 Fe1 C30 C26 -166.3(4)
C27 Fe1 C30 C26 -37.1(4)
C24 Fe1 C30 C26 36.1(13)
C28 Fe1 C30 C26 -80.2(5)
C23 Fe1 C30 C26 71.5(5)
C22 Fe1 C30 C26 111.9(5)
C26 Fe1 C30 C29 118.3(7)
C21 Fe1 C30 C29 -85.9(5)
C25 Fe1 C30 C29 -48.0(7)
C27 Fe1 C30 C29 81.2(4)
C24 Fe1 C30 C29 154.4(9)
C28 Fe1 C30 C29 38.1(4)
C23 Fe1 C30 C29 -170.2(4)
C22 Fe1 C30 C29 -129.8(4)
C1 N1 C31 N2 -0.7(4)
C10 N1 C31 N2 -174.5(3)
C1 N1 C31 Pd1 -175.4(3)
C10 N1 C31 Pd1 10.7(6)
C2 N2 C31 N1 0.4(4)
C3 N2 C31 N1 174.4(3)
C2 N2 C31 Pd1 175.3(3)
C3 N2 C31 Pd1 -10.8(6)
C22 Pd1 C31 N1 90.1(3)
N3 Pd1 C31 N1 90.6(10)
Cl3 Pd1 C31 N1 -91.5(3)
C22 Pd1 C31 N2 -83.5(3)
N3 Pd1 C31 N2 -83.0(10)
Cl3 Pd1 C31 N2 94.9(3)
